data_7219853
loop_
_publ_author_name
'Calahorro, Antonio J.'
'San Sebasti\'an, Eider'
'Salinas-Castillo, Alfonso'
'Seco, Jose M.'
'Mendicute-Fierro, Claudio'
'Fern\'andez, Bel\'en'
'Rodr\'iguez-Di\'eguez, Antonio'

_publ_section_title
;
 Effect of \p--\p stacking interactions on the emission properties of
 cadmium metal--organic frameworks based on
 1,4-bis(4-pyridyl)-2,3-diaza-1,3-butadiene
;
_journal_issue 19
_journal_name_full CrystEngComm
_journal_page_first 3659
_journal_paper_doi 10.1039/C5CE00010F
_journal_volume 17
_journal_year 2015
_chemical_formula_sum 'C19 H22 Cd N4 O5'
_chemical_formula_weight 498.81
_chemical_name_systematic
;
 ?
;
_space_group_IT_number 2
_symmetry_cell_setting triclinic
_symmetry_space_group_name_Hall '-P 1'
_symmetry_space_group_name_H-M 'P -1'
_atom_sites_solution_hydrogens geom
_atom_sites_solution_primary direct
_atom_sites_solution_secondary difmap
_audit_creation_method SHELXL-97
_audit_update_record
;
2015-03-01 deposited with the CCDC.
2015-03-10 downloaded from the CCDC.
;
_cell_angle_alpha 94.84(2)
_cell_angle_beta 107.40(2)
_cell_angle_gamma 110.62(2)
_cell_formula_units_Z 2
_cell_length_a 8.63(2)
_cell_length_b 10.32(2)
_cell_length_c 13.12(3)
_cell_measurement_reflns_used 266
_cell_measurement_temperature 100(2)
_cell_measurement_theta_max 19.65
_cell_measurement_theta_min 2.43
_cell_volume 1020(4)
_computing_cell_refinement 'Bruker smart'
_computing_data_collection 'Bruker smart'
_computing_data_reduction 'Bruker smart'
_computing_molecular_graphics 'Bruker SHELXTL'
_computing_publication_material 'SHELXL-97 (Sheldrick, 1997)'
_computing_structure_refinement 'SHELXL-97 (Sheldrick, 1997)'
_computing_structure_solution 'SHELXL-97 (Sheldrick, 1990)'
_diffrn_ambient_temperature 100(2)
_diffrn_measured_fraction_theta_full 0.863
_diffrn_measured_fraction_theta_max 0.863
_diffrn_measurement_device_type 'Bruker Axs APEX automatic diffractometer'
_diffrn_measurement_method 'phi and omega scans'
_diffrn_radiation_monochromator graphite
_diffrn_radiation_source 'fine-focus sealed tube'
_diffrn_radiation_type MoK\a
_diffrn_radiation_wavelength 0.71069
_diffrn_reflns_av_R_equivalents 0.0647
_diffrn_reflns_av_sigmaI/netI 0.1132
_diffrn_reflns_limit_h_max 8
_diffrn_reflns_limit_h_min -8
_diffrn_reflns_limit_k_max 9
_diffrn_reflns_limit_k_min -10
_diffrn_reflns_limit_l_max 8
_diffrn_reflns_limit_l_min -13
_diffrn_reflns_number 2382
_diffrn_reflns_theta_full 20.78
_diffrn_reflns_theta_max 20.78
_diffrn_reflns_theta_min 1.66
_exptl_absorpt_coefficient_mu 1.108
_exptl_absorpt_correction_T_max 0.745
_exptl_absorpt_correction_T_min 0.505
_exptl_absorpt_correction_type empirical
_exptl_absorpt_process_details 'Bruker SADABS (Bruker, 1999)'
_exptl_crystal_colour yellow
_exptl_crystal_density_diffrn 1.623
_exptl_crystal_density_method 'not measured'
_exptl_crystal_description prismatic
_exptl_crystal_F_000 504
_exptl_crystal_size_max 0.16
_exptl_crystal_size_mid 0.12
_exptl_crystal_size_min 0.10
_refine_diff_density_max 0.834
_refine_diff_density_min -0.943
_refine_diff_density_rms 0.145
_refine_ls_extinction_method none
_refine_ls_goodness_of_fit_ref 1.036
_refine_ls_hydrogen_treatment mixed
_refine_ls_matrix_type full
_refine_ls_number_parameters 258
_refine_ls_number_reflns 1842
_refine_ls_number_restraints 6
_refine_ls_restrained_S_all 1.034
_refine_ls_R_factor_all 0.0945
_refine_ls_R_factor_gt 0.0673
_refine_ls_shift/su_max 0.000
_refine_ls_shift/su_mean 0.000
_refine_ls_structure_factor_coef Fsqd
_refine_ls_weighting_details 'calc w=1/[\s^2^(Fo^2^)+(0.0819P)^2^+0.4975P] where P=(Fo^2^+2Fc^2^)/3'
_refine_ls_weighting_scheme calc
_refine_ls_wR_factor_gt 0.1490
_refine_ls_wR_factor_ref 0.1650
_reflns_number_gt 1377
_reflns_number_total 1842
_reflns_threshold_expression >2sigma(I)
_cod_data_source_file c5ce00010f2.cif
_cod_data_source_block a2104m_0m
_cod_depositor_comments
;
The following automatic conversions were performed:

'_symmetry_cell_setting' value 'Triclinic' changed to 'triclinic'
according to
/usr/data/users/saulius/crontab/automatic-downloads/rss-feeds/RSC/lib/dictionaries/cif_core.dic
dictionary named 'cif_core.dic' version 2.4.2 from 2011-04-26.

'_exptl_absorpt_correction_type' value 'Empirical' changed to
'empirical' according to
/usr/data/users/saulius/crontab/automatic-downloads/rss-feeds/RSC/lib/dictionaries/cif_core.dic
dictionary named 'cif_core.dic' version 2.4.2 from 2011-04-26.

Automatic conversion script
Id: cif_fix_values 3105 2015-03-04 15:46:00Z robertas 

 Adding full bibliography for 7219850--7219856.cif.
;
_cod_original_sg_symbol_H-M P-1
_cod_database_code 7219853

loop_
_symmetry_equiv_pos_as_xyz
'x, y, z'
'-x, -y, -z'

loop_
_atom_site_label
_atom_site_type_symbol
_atom_site_fract_x
_atom_site_fract_y
_atom_site_fract_z
_atom_site_U_iso_or_equiv
_atom_site_adp_type
_atom_site_occupancy
_atom_site_symmetry_multiplicity
_atom_site_calc_flag
_atom_site_refinement_flags
Cd1 Cd 0.85169(14) 0.07107(11) 0.40126(9) 0.0231(4) Uani 1 1 d .
C1A C 1.0013(18) 0.3685(15) 0.5755(11) 0.021(4) Uani 1 1 d .
H1A H 1.0782 0.3969 0.5373 0.026 Uiso 1 1 calc R
C1B C 0.7835(19) -0.1954(15) 0.5615(12) 0.024(4) Uani 1 1 d .
C1E C 0.595(2) 0.202(2) 0.0083(15) 0.059(5) Uani 1 1 d .
H1E1 H 0.5238 0.2303 -0.0506 0.071 Uiso 1 1 calc R
H1E2 H 0.5164 0.1162 0.0210 0.071 Uiso 1 1 calc R
C2A C 1.003(2) 0.4679(16) 0.6506(12) 0.032(4) Uani 1 1 d .
H2A H 1.0771 0.5624 0.6606 0.039 Uiso 1 1 calc R
C2B C 0.5882(18) -0.2682(16) 0.5456(12) 0.028(4) Uani 1 1 d .
H2B1 H 0.5301 -0.2057 0.5205 0.033 Uiso 1 1 calc R
H2B2 H 0.5356 -0.3532 0.4887 0.033 Uiso 1 1 calc R
C2E C 0.729(2) 0.1666(18) -0.0300(14) 0.049(5) Uani 1 1 d .
H2E1 H 0.8087 0.2504 -0.0426 0.074 Uiso 1 1 d R
H2E2 H 0.6679 0.0956 -0.0965 0.074 Uiso 1 1 d R
H2E3 H 0.7950 0.1314 0.0252 0.074 Uiso 1 1 d R
C3A C 0.8961(18) 0.4307(15) 0.7123(11) 0.021(4) Uani 1 1 d .
C3B C 0.5528(18) -0.3081(15) 0.6467(13) 0.031(4) Uani 1 1 d .
H3B1 H 0.6276 -0.3557 0.6800 0.037 Uiso 1 1 calc R
H3B2 H 0.4307 -0.3739 0.6261 0.037 Uiso 1 1 calc R
C4A C 0.7892(18) 0.2856(15) 0.6937(12) 0.025(4) Uani 1 1 d .
H4A H 0.7177 0.2540 0.7348 0.030 Uiso 1 1 calc R
C4B C 0.588(2) -0.1760(16) 0.7324(13) 0.034(4) Uani 1 1 d .
H4B1 H 0.5948 -0.2015 0.8026 0.041 Uiso 1 1 calc R
H4B2 H 0.7005 -0.1009 0.7413 0.041 Uiso 1 1 calc R
C5A C 0.7915(17) 0.1900(16) 0.6132(11) 0.021(4) Uani 1 1 d .
H5A H 0.7191 0.0946 0.6009 0.026 Uiso 1 1 calc R
C5B C 0.441(2) -0.1248(16) 0.6941(12) 0.027(4) Uani 1 1 d .
C6A C 0.893(2) 0.5391(15) 0.7903(12) 0.029(4) Uani 1 1 d .
H6A H 0.9598 0.6341 0.7953 0.035 Uiso 1 1 calc R
C7A C 0.7713(18) -0.4089(15) 0.0021(13) 0.028(4) Uani 1 1 d .
H7A H 0.7260 -0.5038 0.0058 0.034 Uiso 1 1 calc R
C8A C 0.8815(17) -0.0605(15) 0.1813(12) 0.023(4) Uiso 1 1 d .
H8A H 0.9370 0.0357 0.1842 0.027 Uiso 1 1 calc R
C9A C 0.873(2) -0.1562(16) 0.0969(11) 0.028(4) Uani 1 1 d .
H9A H 0.9247 -0.1240 0.0463 0.034 Uiso 1 1 calc R
C10A C 0.7853(18) -0.3006(16) 0.0883(12) 0.028(4) Uani 1 1 d .
C11A C 0.7162(19) -0.3413(16) 0.1712(12) 0.031(4) Uani 1 1 d .
H11A H 0.6622 -0.4366 0.1716 0.038 Uiso 1 1 calc R
C12A C 0.7302(19) -0.2359(17) 0.2531(12) 0.027(4) Uani 1 1 d U
H12A H 0.6788 -0.2630 0.3050 0.032 Uiso 1 1 calc R
N1A N 0.8934(14) 0.2300(12) 0.5534(9) 0.021(3) Uani 1 1 d .
N2A N 0.8004(16) 0.5053(13) 0.8524(10) 0.029(3) Uani 1 1 d .
N3A N 0.8201(16) 0.6250(12) 0.9226(11) 0.030(3) Uani 1 1 d .
N4A N 0.8148(14) -0.0990(11) 0.2581(9) 0.022(3) Uani 1 1 d .
O1B O 0.8330(12) -0.1027(10) 0.5077(8) 0.029(3) Uani 1 1 d .
O1E O 0.6640(15) 0.3074(11) 0.1020(9) 0.045(3) Uani 1 1 d .
O2B O 0.8951(13) -0.2314(10) 0.6288(8) 0.030(2) Uani 1 1 d .
O3B O 0.4535(12) -0.0290(10) 0.6451(8) 0.026(2) Uani 1 1 d .
O4B O 0.3015(12) -0.1885(10) 0.7165(8) 0.029(3) Uani 1 1 d .

loop_
_atom_site_aniso_label
_atom_site_aniso_U_11
_atom_site_aniso_U_22
_atom_site_aniso_U_33
_atom_site_aniso_U_23
_atom_site_aniso_U_13
_atom_site_aniso_U_12
Cd1 0.0276(7) 0.0249(7) 0.0165(7) -0.0033(5) 0.0081(5) 0.0114(5)
C1A 0.019(8) 0.033(11) 0.012(8) -0.002(8) 0.010(7) 0.009(8)
C1B 0.026(9) 0.015(9) 0.018(9) -0.013(8) 0.004(8) 0.000(8)
C1E 0.040(11) 0.071(14) 0.059(14) -0.002(13) 0.012(11) 0.021(11)
C2A 0.041(10) 0.030(10) 0.020(10) 0.000(9) 0.007(8) 0.012(8)
C2B 0.026(9) 0.032(10) 0.027(10) -0.003(8) 0.011(8) 0.015(8)
C2E 0.047(11) 0.048(12) 0.043(12) -0.001(10) 0.018(10) 0.009(9)
C3A 0.029(9) 0.032(10) 0.007(8) 0.002(8) 0.011(7) 0.014(8)
C3B 0.019(8) 0.028(9) 0.054(12) 0.007(9) 0.021(8) 0.011(7)
C4A 0.022(8) 0.031(10) 0.020(9) 0.000(8) 0.013(7) 0.005(8)
C4B 0.040(10) 0.036(10) 0.034(10) 0.007(9) 0.021(9) 0.018(9)
C5A 0.013(8) 0.042(10) 0.011(8) -0.003(8) 0.002(7) 0.015(8)
C5B 0.034(10) 0.026(10) 0.020(10) -0.009(8) 0.011(8) 0.013(9)
C6A 0.048(10) 0.015(9) 0.021(9) -0.005(8) 0.012(9) 0.010(8)
C7A 0.027(9) 0.013(9) 0.034(11) -0.002(8) 0.006(8) 0.002(7)
C9A 0.047(10) 0.045(12) 0.005(8) 0.005(8) 0.011(8) 0.031(9)
C10A 0.021(8) 0.036(11) 0.031(10) 0.000(9) 0.000(8) 0.025(9)
C11A 0.039(10) 0.034(10) 0.030(10) 0.012(9) 0.016(9) 0.020(8)
C12A 0.036(9) 0.044(11) 0.017(9) 0.007(8) 0.021(8) 0.025(9)
N1A 0.022(7) 0.020(8) 0.013(7) -0.010(6) 0.003(6) 0.007(6)
N2A 0.041(8) 0.029(8) 0.014(7) -0.005(7) 0.014(7) 0.008(7)
N3A 0.045(8) 0.026(8) 0.033(8) 0.002(7) 0.027(7) 0.018(7)
N4A 0.021(7) 0.011(7) 0.024(8) -0.008(6) 0.008(6) -0.003(6)
O1B 0.041(7) 0.023(6) 0.028(6) 0.011(5) 0.021(6) 0.010(5)
O1E 0.076(8) 0.035(7) 0.041(7) 0.007(6) 0.035(7) 0.029(7)
O2B 0.035(6) 0.037(7) 0.021(6) 0.002(5) 0.008(5) 0.019(6)
O3B 0.029(6) 0.021(6) 0.030(6) 0.006(5) 0.011(5) 0.010(5)
O4B 0.025(6) 0.037(6) 0.029(6) 0.017(6) 0.008(5) 0.014(5)

loop_
_atom_type_symbol
_atom_type_description
_atom_type_scat_dispersion_real
_atom_type_scat_dispersion_imag
_atom_type_scat_source
C C 0.0033 0.0016 'International Tables Vol C Tables 4.2.6.8 and 6.1.1.4'
Cd Cd -0.8075 1.2024 'International Tables Vol C Tables 4.2.6.8 and 6.1.1.4'
N N 0.0061 0.0033 'International Tables Vol C Tables 4.2.6.8 and 6.1.1.4'
O O 0.0106 0.0060 'International Tables Vol C Tables 4.2.6.8 and 6.1.1.4'
H H 0.0000 0.0000 'International Tables Vol C Tables 4.2.6.8 and 6.1.1.4'

loop_
_geom_angle_atom_site_label_1
_geom_angle_atom_site_label_2
_geom_angle_atom_site_label_3
_geom_angle
_geom_angle_site_symmetry_1
_geom_angle_site_symmetry_3
N4A Cd1 N1A 175.6(4) . .
N4A Cd1 O1B 87.5(4) . .
N1A Cd1 O1B 88.3(4) . .
N4A Cd1 O3B 96.5(4) . 2_656
N1A Cd1 O3B 84.9(4) . 2_656
O1B Cd1 O3B 93.1(3) . 2_656
N4A Cd1 O2B 89.3(4) . 2_756
N1A Cd1 O2B 92.5(4) . 2_756
O1B Cd1 O2B 129.4(3) . 2_756
O3B Cd1 O2B 137.4(3) 2_656 2_756
N4A Cd1 O4B 94.2(4) . 2_656
N1A Cd1 O4B 90.0(4) . 2_656
O1B Cd1 O4B 147.3(3) . 2_656
O3B Cd1 O4B 54.2(3) 2_656 2_656
O2B Cd1 O4B 83.3(4) 2_756 2_656
N4A Cd1 O1B 90.9(3) . 2_756
N1A Cd1 O1B 86.9(4) . 2_756
O1B Cd1 O1B 75.9(4) . 2_756
O3B Cd1 O1B 166.5(3) 2_656 2_756
O2B Cd1 O1B 53.7(3) 2_756 2_756
O4B Cd1 O1B 136.6(3) 2_656 2_756
N4A Cd1 C5B 98.6(4) . 2_656
N1A Cd1 C5B 84.5(4) . 2_656
O1B Cd1 C5B 119.4(4) . 2_656
O3B Cd1 C5B 26.4(4) 2_656 2_656
O2B Cd1 C5B 111.0(4) 2_756 2_656
O4B Cd1 C5B 28.1(4) 2_656 2_656
O1B Cd1 C5B 162.1(4) 2_756 2_656
N1A C1A C2A 123.2(13) . .
N1A C1A H1A 118.4 . .
C2A C1A H1A 118.4 . .
O1B C1B O2B 121.1(13) . .
O1B C1B C2B 120.1(13) . .
O2B C1B C2B 118.8(14) . .
O1E C1E C2E 116.4(14) . .
O1E C1E H1E1 108.2 . .
C2E C1E H1E1 108.2 . .
O1E C1E H1E2 108.2 . .
C2E C1E H1E2 108.2 . .
H1E1 C1E H1E2 107.4 . .
C1A C2A C3A 120.7(14) . .
C1A C2A H2A 119.6 . .
C3A C2A H2A 119.6 . .
C3B C2B C1B 114.4(12) . .
C3B C2B H2B1 108.7 . .
C1B C2B H2B1 108.7 . .
C3B C2B H2B2 108.7 . .
C1B C2B H2B2 108.7 . .
H2B1 C2B H2B2 107.6 . .
C1E C2E H2E1 109.5 . .
C1E C2E H2E2 109.5 . .
H2E1 C2E H2E2 109.5 . .
C1E C2E H2E3 109.5 . .
H2E1 C2E H2E3 109.5 . .
H2E2 C2E H2E3 109.5 . .
C2A C3A C4A 116.5(13) . .
C2A C3A C6A 120.5(13) . .
C4A C3A C6A 122.9(13) . .
C2B C3B C4B 112.3(12) . .
C2B C3B H3B1 109.1 . .
C4B C3B H3B1 109.1 . .
C2B C3B H3B2 109.1 . .
C4B C3B H3B2 109.1 . .
H3B1 C3B H3B2 107.9 . .
C5A C4A C3A 119.4(13) . .
C5A C4A H4A 120.3 . .
C3A C4A H4A 120.3 . .
C5B C4B C3B 109.7(12) . .
C5B C4B H4B1 109.7 . .
C3B C4B H4B1 109.7 . .
C5B C4B H4B2 109.7 . .
C3B C4B H4B2 109.7 . .
H4B1 C4B H4B2 108.2 . .
N1A C5A C4A 122.4(14) . .
N1A C5A H5A 118.8 . .
C4A C5A H5A 118.8 . .
O3B C5B O4B 121.9(13) . .
O3B C5B C4B 122.0(13) . .
O4B C5B C4B 116.1(14) . .
O3B C5B Cd1 60.6(7) . 2_656
O4B C5B Cd1 62.0(7) . 2_656
C4B C5B Cd1 170.7(10) . 2_656
N2A C6A C3A 121.2(13) . .
N2A C6A H6A 119.4 . .
C3A C6A H6A 119.4 . .
N3A C7A C10A 121.0(13) 1_544 .
N3A C7A H7A 119.5 1_544 .
C10A C7A H7A 119.5 . .
N4A C8A C9A 123.4(13) . .
N4A C8A H8A 118.3 . .
C9A C8A H8A 118.3 . .
C8A C9A C10A 119.6(14) . .
C8A C9A H9A 120.2 . .
C10A C9A H9A 120.2 . .
C9A C10A C11A 116.8(14) . .
C9A C10A C7A 123.1(14) . .
C11A C10A C7A 120.0(14) . .
C12A C11A C10A 119.3(14) . .
C12A C11A H11A 120.3 . .
C10A C11A H11A 120.3 . .
N4A C12A C11A 121.8(13) . .
N4A C12A H12A 119.1 . .
C11A C12A H12A 119.1 . .
C5A N1A C1A 117.5(11) . .
C5A N1A Cd1 119.7(9) . .
C1A N1A Cd1 122.1(9) . .
C6A N2A N3A 111.9(12) . .
C7A N3A N2A 111.1(11) 1_566 .
C8A N4A C12A 119.0(12) . .
C8A N4A Cd1 120.2(9) . .
C12A N4A Cd1 120.7(9) . .
C1B O1B Cd1 164.9(9) . .
C1B O1B Cd1 90.2(8) . 2_756
Cd1 O1B Cd1 104.1(4) . 2_756
C1B O2B Cd1 95.0(9) . 2_756
C5B O3B Cd1 93.0(8) . 2_656
C5B O4B Cd1 89.9(8) . 2_656

loop_
_geom_bond_atom_site_label_1
_geom_bond_atom_site_label_2
_geom_bond_distance
_geom_bond_site_symmetry_2
Cd1 N4A 2.325(12) .
Cd1 N1A 2.326(12) .
Cd1 O1B 2.356(10) .
Cd1 O3B 2.385(10) 2_656
Cd1 O2B 2.398(11) 2_756
Cd1 O4B 2.414(9) 2_656
Cd1 O1B 2.511(11) 2_756
Cd1 C5B 2.733(15) 2_656
C1A N1A 1.352(17) .
C1A C2A 1.354(19) .
C1A H1A 0.9300 .
C1B O1B 1.266(16) .
C1B O2B 1.282(16) .
C1B C2B 1.52(2) .
C1E O1E 1.39(2) .
C1E C2E 1.53(2) .
C1E H1E1 0.9700 .
C1E H1E2 0.9700 .
C2A C3A 1.380(19) .
C2A H2A 0.9300 .
C2B C3B 1.506(19) .
C2B H2B1 0.9700 .
C2B H2B2 0.9700 .
C2E H2E1 0.9600 .
C2E H2E2 0.9600 .
C2E H2E3 0.9600 .
C3A C4A 1.41(2) .
C3A C6A 1.462(19) .
C3B C4B 1.57(2) .
C3B H3B1 0.9700 .
C3B H3B2 0.9700 .
C4A C5A 1.392(19) .
C4A H4A 0.9300 .
C4B C5B 1.512(19) .
C4B H4B1 0.9700 .
C4B H4B2 0.9700 .
C5A N1A 1.331(16) .
C5A H5A 0.9300 .
C5B O3B 1.215(16) .
C5B O4B 1.287(17) .
C5B Cd1 2.733(15) 2_656
C6A N2A 1.294(18) .
C6A H6A 0.9300 .
C7A N3A 1.269(17) 1_544
C7A C10A 1.47(2) .
C7A H7A 0.9300 .
C8A N4A 1.326(17) .
C8A C9A 1.385(19) .
C8A H8A 0.9300 .
C9A C10A 1.39(2) .
C9A H9A 0.9300 .
C10A C11A 1.42(2) .
C11A C12A 1.41(2) .
C11A H11A 0.9300 .
C12A N4A 1.328(17) .
C12A H12A 0.9300 .
N2A N3A 1.404(16) .
N3A C7A 1.269(17) 1_566
O1B Cd1 2.511(11) 2_756
O2B Cd1 2.398(10) 2_756
O3B Cd1 2.385(10) 2_656
O4B Cd1 2.414(9) 2_656
